data_4318274
loop_
_publ_author_name
'Daniel A. Freedman'
'Daron E. Janzen'
'Jennifer L. Vreeland'
'Hannah M. Tully'
'Kent R. Mann'

_publ_section_title
;
 Ligand Substitution, pH Dependent Deoxygenation, and Linkage
 Isomerization Reactions of the 2,2'-Bipyridinetetranitroruthenate Dianion
;
_journal_name_full 'Inorganic Chemistry'
_journal_page_first 3820
_journal_page_last 3829
_journal_paper_doi 10.1021/ic0255205
_journal_volume 41
_journal_year 2002
_chemical_formula_moiety 'C10 H8 N6 O7 Ru'
_chemical_formula_sum 'C10 H8 N6 O7 Ru'
_chemical_formula_weight 425.29
_chemical_name_systematic
; 
 ? 
;
_space_group_IT_number 14
_symmetry_space_group_name_Hall '-P 2yn'
_symmetry_space_group_name_H-M 'P 1 21/n 1'
_atom_sites_solution_hydrogens geom
_atom_sites_solution_primary direct
_atom_sites_solution_secondary difmap
_audit_creation_method SHELXL-97
_cell_angle_alpha 90.00
_cell_angle_beta 95.169(1)
_cell_angle_gamma 90.00
_cell_formula_units_Z 4
_cell_length_a 7.3635(5)
_cell_length_b 13.2109(9)
_cell_length_c 14.6838(10)
_cell_measurement_reflns_used 40
_cell_measurement_temperature 173(2)
_cell_volume 1422.61(17)
_computing_structure_refinement 'SHELXL-97 (Sheldrick, 1997)'
_computing_structure_solution 'SHELXS-97 (Sheldrick, 1990)'
_diffrn_ambient_temperature 173(2)
_diffrn_measured_fraction_theta_full 0.999
_diffrn_measured_fraction_theta_max 0.999
_diffrn_radiation_monochromator graphite
_diffrn_radiation_source 'fine-focus sealed tube'
_diffrn_radiation_type MoK\a
_diffrn_radiation_wavelength 0.71073
_diffrn_reflns_av_R_equivalents 0.0527
_diffrn_reflns_av_sigmaI/netI 0.0512
_diffrn_reflns_limit_h_max 8
_diffrn_reflns_limit_h_min -8
_diffrn_reflns_limit_k_max 15
_diffrn_reflns_limit_k_min -14
_diffrn_reflns_limit_l_max 17
_diffrn_reflns_limit_l_min -15
_diffrn_reflns_number 8180
_diffrn_reflns_theta_full 25.05
_diffrn_reflns_theta_max 25.05
_diffrn_reflns_theta_min 2.08
_exptl_absorpt_coefficient_mu 1.154
_exptl_absorpt_correction_T_max 1.0000
_exptl_absorpt_correction_T_min 0.7809
_exptl_absorpt_correction_type multi-scan
_exptl_crystal_colour orange
_exptl_crystal_density_diffrn 1.986
_exptl_crystal_density_method 'not measured'
_exptl_crystal_description block
_exptl_crystal_F_000 840
_exptl_crystal_size_max 0.03
_exptl_crystal_size_mid 0.02
_exptl_crystal_size_min 0.01
_refine_diff_density_max 1.105
_refine_diff_density_min -0.783
_refine_diff_density_rms 0.121
_refine_ls_extinction_method none
_refine_ls_goodness_of_fit_ref 1.009
_refine_ls_hydrogen_treatment mixed
_refine_ls_matrix_type full
_refine_ls_number_parameters 227
_refine_ls_number_reflns 2522
_refine_ls_number_restraints 54
_refine_ls_restrained_S_all 1.001
_refine_ls_R_factor_all 0.0729
_refine_ls_R_factor_gt 0.0467
_refine_ls_shift/su_max 0.001
_refine_ls_shift/su_mean 0.000
_refine_ls_structure_factor_coef Fsqd
_refine_ls_weighting_details 'calc w=1/[\s^2^(Fo^2^)+(0.0790P)^2^+1.0212P] where P=(Fo^2^+2Fc^2^)/3'
_refine_ls_weighting_scheme calc
_refine_ls_wR_factor_gt 0.1163
_refine_ls_wR_factor_ref 0.1276
_reflns_number_gt 1884
_reflns_number_total 2522
_reflns_threshold_expression >2sigma(I)
_cod_data_source_file ic0255205_s1_2.cif
_cod_data_source_block 00285
_cod_depositor_comments
;
The following automatic conversions were performed:

'_exptl_absorpt_correction_type' tag value 'multi-scans' was replaced
with 'multi-scan' value.

Automatic conversion script
Id: cif_fix_values 1646 2011-03-28 12:23:43Z adriana 
;
_cod_database_code 4318274

loop_
_symmetry_equiv_pos_as_xyz
'x, y, z'
'-x+1/2, y+1/2, -z+1/2'
'-x, -y, -z'
'x-1/2, -y-1/2, z-1/2'

loop_
_atom_site_label
_atom_site_type_symbol
_atom_site_fract_x
_atom_site_fract_y
_atom_site_fract_z
_atom_site_U_iso_or_equiv
_atom_site_adp_type
_atom_site_occupancy
_atom_site_symmetry_multiplicity
_atom_site_calc_flag
_atom_site_refinement_flags
_atom_site_disorder_assembly
_atom_site_disorder_group
N6 N 0.5592(11) 0.1949(6) 0.6802(7) 0.060(3) Uani 0.694(8) 1 d PDU A 1
O6 O 0.7153(10) 0.1989(6) 0.7211(6) 0.0502(17) Uani 0.694(8) 1 d PDU A 1
O7 O 0.4732(18) 0.1154(12) 0.6916(17) 0.073(4) Uani 0.694(8) 1 d PDU A 1
N6A N 0.663(3) 0.1677(19) 0.7226(19) 0.0502(17) Uani 0.306(8) 1 d PDU A 2
O6A O 0.7283(19) 0.2385(12) 0.6795(11) 0.0502(17) Uani 0.306(8) 1 d PDU A 2
O7A O 0.500(4) 0.148(4) 0.698(5) 0.073(4) Uani 0.306(8) 1 d PDU A 2
Ru1 Ru 0.83771(6) 0.08123(4) 0.79929(3) 0.0318(2) Uani 1 1 d U . .
N1 N 0.7081(6) 0.1379(4) 0.9091(3) 0.0302(10) Uani 1 1 d U A .
N2 N 1.0102(6) 0.1985(4) 0.8455(3) 0.0323(10) Uani 1 1 d U A .
C1 C 0.5488(8) 0.1041(4) 0.9355(4) 0.0350(13) Uani 1 1 d U . .
H1A H 0.4931 0.0474 0.9046 0.042 Uiso 1 1 calc R A .
C2 C 0.4630(8) 0.1473(5) 1.0046(4) 0.0366(13) Uani 1 1 d U A .
H2A H 0.3497 0.1216 1.0207 0.044 Uiso 1 1 calc R . .
C3 C 0.5449(8) 0.2296(5) 1.0508(4) 0.0419(15) Uani 1 1 d U . .
H3A H 0.4903 0.2597 1.1004 0.050 Uiso 1 1 calc R A .
C4 C 0.7059(8) 0.2669(5) 1.0239(4) 0.0385(14) Uani 1 1 d U A .
H4A H 0.7614 0.3245 1.0534 0.046 Uiso 1 1 calc R . .
C5 C 0.7875(7) 0.2197(4) 0.9530(4) 0.0312(12) Uani 1 1 d U . .
C6 C 0.9576(7) 0.2546(4) 0.9171(4) 0.0327(12) Uani 1 1 d U A .
C7 C 1.0576(8) 0.3372(5) 0.9510(4) 0.0398(14) Uani 1 1 d U . .
H7A H 1.0211 0.3746 1.0015 0.048 Uiso 1 1 calc R A .
C8 C 1.2134(9) 0.3640(5) 0.9092(5) 0.0463(16) Uani 1 1 d U A .
H8A H 1.2837 0.4209 0.9308 0.056 Uiso 1 1 calc R . .
C9 C 1.2655(8) 0.3087(5) 0.8371(4) 0.0448(15) Uani 1 1 d U . .
H9A H 1.3704 0.3277 0.8080 0.054 Uiso 1 1 calc R A .
C10 C 1.1648(8) 0.2257(5) 0.8071(4) 0.0381(14) Uani 1 1 d U A .
H10A H 1.2040 0.1862 0.7584 0.046 Uiso 1 1 calc R . .
N3 N 0.9436(9) 0.0172(5) 0.6166(4) 0.0559(15) Uani 1 1 d U . .
O1 O 0.9983(7) 0.0555(4) 0.6948(3) 0.0514(12) Uani 1 1 d U A .
O2 O 0.7873(8) -0.0155(5) 0.6082(4) 0.0815(18) Uani 1 1 d . A .
N4 N 0.6808(7) -0.0191(4) 0.7744(3) 0.0414(13) Uani 1 1 d . A .
O3 O 0.5834(8) -0.0837(4) 0.7686(4) 0.0632(14) Uani 1 1 d . . .
N5 N 1.0039(7) -0.0153(4) 0.8810(3) 0.0412(13) Uani 1 1 d . A .
O4 O 1.1744(6) -0.0104(4) 0.8789(3) 0.0577(13) Uani 1 1 d . . .
O5 O 0.9391(6) -0.0791(4) 0.9296(4) 0.0559(13) Uani 1 1 d . . .

loop_
_atom_site_aniso_label
_atom_site_aniso_U_11
_atom_site_aniso_U_22
_atom_site_aniso_U_33
_atom_site_aniso_U_23
_atom_site_aniso_U_13
_atom_site_aniso_U_12
N6 0.055(6) 0.061(6) 0.063(6) 0.002(5) -0.002(5) 0.008(4)
O6 0.044(4) 0.058(6) 0.048(4) 0.029(4) 0.001(4) -0.002(3)
O7 0.032(4) 0.101(12) 0.087(6) 0.036(10) 0.003(4) 0.000(4)
N6A 0.044(4) 0.058(6) 0.048(4) 0.029(4) 0.001(4) -0.002(3)
O6A 0.044(4) 0.058(6) 0.048(4) 0.029(4) 0.001(4) -0.002(3)
O7A 0.032(4) 0.101(12) 0.087(6) 0.036(10) 0.003(4) 0.000(4)
Ru1 0.0297(3) 0.0374(3) 0.0287(3) 0.0000(2) 0.00521(18) -0.0012(2)
N1 0.022(2) 0.036(3) 0.033(2) 0.004(2) 0.0040(18) -0.0008(19)
N2 0.031(2) 0.034(3) 0.033(2) 0.007(2) 0.004(2) 0.002(2)
C1 0.033(3) 0.032(3) 0.040(3) 0.005(2) 0.005(2) 0.003(2)
C2 0.030(3) 0.043(4) 0.038(3) 0.008(3) 0.011(2) 0.002(3)
C3 0.044(4) 0.047(4) 0.037(3) 0.000(3) 0.015(3) 0.005(3)
C4 0.039(3) 0.042(4) 0.035(3) -0.008(3) 0.007(3) -0.003(3)
C5 0.027(3) 0.037(3) 0.030(3) 0.004(2) 0.003(2) 0.000(2)
C6 0.039(3) 0.031(3) 0.029(3) 0.004(2) 0.008(2) -0.002(2)
C7 0.044(3) 0.036(3) 0.039(3) -0.001(3) 0.004(3) -0.008(3)
C8 0.040(4) 0.043(4) 0.055(4) 0.007(3) 0.002(3) -0.011(3)
C9 0.030(3) 0.051(4) 0.054(4) 0.014(3) 0.008(3) -0.008(3)
C10 0.029(3) 0.048(4) 0.040(3) 0.009(3) 0.013(3) 0.002(3)
N3 0.062(4) 0.057(4) 0.050(3) -0.005(3) 0.011(3) 0.008(3)
O1 0.055(3) 0.056(3) 0.044(3) -0.006(2) 0.005(2) -0.004(2)
O2 0.075(4) 0.103(5) 0.069(4) -0.032(3) 0.019(3) -0.018(4)
N4 0.045(3) 0.041(3) 0.038(3) -0.011(3) 0.000(2) -0.008(3)
O3 0.071(4) 0.063(4) 0.054(3) -0.007(3) -0.001(3) -0.019(3)
N5 0.041(3) 0.045(3) 0.039(3) 0.005(3) 0.007(2) -0.008(3)
O4 0.033(3) 0.062(3) 0.078(3) 0.010(3) 0.003(2) 0.006(2)
O5 0.046(3) 0.056(3) 0.065(3) 0.015(3) -0.001(2) -0.001(2)

loop_
_atom_type_symbol
_atom_type_description
_atom_type_scat_dispersion_real
_atom_type_scat_dispersion_imag
_atom_type_scat_source
C C 0.0033 0.0016 'International Tables Vol C Tables 4.2.6.8 and 6.1.1.4'
H H 0.0000 0.0000 'International Tables Vol C Tables 4.2.6.8 and 6.1.1.4'
N N 0.0061 0.0033 'International Tables Vol C Tables 4.2.6.8 and 6.1.1.4'
O O 0.0106 0.0060 'International Tables Vol C Tables 4.2.6.8 and 6.1.1.4'
Ru Ru -1.2594 0.8363 'International Tables Vol C Tables 4.2.6.8 and 6.1.1.4'

loop_
_geom_angle_atom_site_label_1
_geom_angle_atom_site_label_2
_geom_angle_atom_site_label_3
_geom_angle
_geom_angle_site_symmetry_1
_geom_angle_site_symmetry_3
_geom_angle_publ_flag
O7 N6 O6 115.3(11) . . ?
N6 O6 Ru1 124.4(6) . . ?
O6A N6A O7A 114.5(14) . . ?
O6A N6A Ru1 117.3(14) . . ?
O7A N6A Ru1 127(2) . . ?
N4 Ru1 N6A 86.4(6) . . ?
N4 Ru1 O1 97.5(2) . . ?
N6A Ru1 O1 93.3(9) . . ?
N4 Ru1 N5 90.0(2) . . ?
N6A Ru1 N5 176.0(5) . . ?
O1 Ru1 N5 88.9(2) . . ?
N4 Ru1 N2 172.5(2) . . ?
N6A Ru1 N2 95.8(7) . . ?
O1 Ru1 N2 89.50(18) . . ?
N5 Ru1 N2 87.61(19) . . ?
N4 Ru1 N1 95.3(2) . . ?
N6A Ru1 N1 85.1(10) . . ?
O1 Ru1 N1 166.95(18) . . ?
N5 Ru1 N1 93.51(19) . . ?
N2 Ru1 N1 77.80(18) . . ?
N4 Ru1 O6 101.7(3) . . ?
N6A Ru1 O6 15.7(5) . . ?
O1 Ru1 O6 87.8(3) . . ?
N5 Ru1 O6 168.2(2) . . ?
N2 Ru1 O6 81.1(2) . . ?
N1 Ru1 O6 87.3(3) . . ?
C1 N1 C5 118.4(5) . . ?
C1 N1 Ru1 125.1(4) . . ?
C5 N1 Ru1 116.3(4) . . ?
C10 N2 C6 118.7(5) . . ?
C10 N2 Ru1 124.7(4) . . ?
C6 N2 Ru1 116.5(4) . . ?
N1 C1 C2 123.3(6) . . ?
C1 C2 C3 118.6(6) . . ?
C4 C3 C2 119.2(6) . . ?
C3 C4 C5 119.7(6) . . ?
N1 C5 C4 120.8(5) . . ?
N1 C5 C6 114.9(5) . . ?
C4 C5 C6 124.3(5) . . ?
N2 C6 C7 121.6(5) . . ?
N2 C6 C5 114.4(5) . . ?
C7 C6 C5 124.0(5) . . ?
C6 C7 C8 118.3(6) . . ?
C9 C8 C7 120.2(6) . . ?
C8 C9 C10 119.6(6) . . ?
N2 C10 C9 121.6(6) . . ?
O2 N3 O1 116.4(6) . . ?
N3 O1 Ru1 125.4(4) . . ?
O3 N4 Ru1 172.6(5) . . ?
O5 N5 O4 119.3(5) . . ?
O5 N5 Ru1 121.2(4) . . ?
O4 N5 Ru1 119.5(4) . . ?

loop_
_geom_bond_atom_site_label_1
_geom_bond_atom_site_label_2
_geom_bond_distance
_geom_bond_site_symmetry_2
_geom_bond_publ_flag
N6 O7 1.246(7) . ?
N6 O6 1.249(7) . ?
O6 Ru1 2.088(7) . ?
N6A O6A 1.248(8) . ?
N6A O7A 1.249(8) . ?
N6A Ru1 1.991(18) . ?
Ru1 N4 1.775(5) . ?
Ru1 O1 2.048(5) . ?
Ru1 N5 2.073(5) . ?
Ru1 N2 2.078(5) . ?
Ru1 N1 2.086(5) . ?
N1 C1 1.344(7) . ?
N1 C5 1.363(7) . ?
N2 C10 1.363(7) . ?
N2 C6 1.370(7) . ?
C1 C2 1.367(8) . ?
C2 C3 1.390(9) . ?
C3 C4 1.374(9) . ?
C4 C5 1.395(8) . ?
C5 C6 1.475(8) . ?
C6 C7 1.384(8) . ?
C7 C8 1.395(9) . ?
C8 C9 1.369(9) . ?
C9 C10 1.374(9) . ?
N3 O2 1.225(8) . ?
N3 O1 1.285(7) . ?
N4 O3 1.112(6) . ?
N5 O5 1.229(6) . ?
N5 O4 1.260(6) . ?
